data_7018962
loop_
_publ_author_name
'Kim, Min'
'Boissonnault, Jake A.'
'Allen, Corinne A.'
'Dau, Phuong V.'
'Cohen, Seth M.'

_publ_section_title
;
 Functional tolerance in an isoreticular series of highly porous
 metal--organic frameworks
;
_journal_issue 20
_journal_name_full 'Dalton Transactions'
_journal_page_first 6277
_journal_paper_doi 10.1039/c2dt30120b
_journal_volume 41
_journal_year 2012
_chemical_formula_sum 'C44 H0 O13 Zn4'
_chemical_formula_weight 997.92
_chemical_name_systematic
;

?

;
_space_group_IT_number 176
_symmetry_space_group_name_Hall '-P 6c'
_symmetry_space_group_name_H-M 'P 63/m'
_atom_sites_solution_hydrogens geom
_atom_sites_solution_primary direct
_atom_sites_solution_secondary difmap
_audit_creation_method SHELXL-97
_cell_angle_alpha 90.00
_cell_angle_beta 90.00
_cell_angle_gamma 120.00
_cell_formula_units_Z 6
_cell_length_a 41.367(4)
_cell_length_b 41.367(4)
_cell_length_c 17.5389(17)
_cell_measurement_temperature 200(2)
_cell_volume 25992(4)
_computing_cell_refinement 'Bruker SAINT'
_computing_data_collection 'Bruker APEX2'
_computing_data_reduction 'Bruker SAINT'
_computing_molecular_graphics 'Bruker SHELXTL'
_computing_publication_material 'Bruker SHELXTL'
_computing_structure_refinement 'SHELXL-97 (Sheldrick, 2008)'
_computing_structure_solution 'SHELXS-97 (Sheldrick, 2008)'
_diffrn_ambient_temperature 200(2)
_diffrn_measured_fraction_theta_full 0.999
_diffrn_measured_fraction_theta_max 0.999
_diffrn_measurement_device_type 'CCD area detector'
_diffrn_measurement_method 'phi and omega scans'
_diffrn_radiation_monochromator graphite
_diffrn_radiation_source 'fine-focus sealed tube'
_diffrn_radiation_type MoK\a
_diffrn_radiation_wavelength 0.71073
_diffrn_reflns_av_R_equivalents 0.1256
_diffrn_reflns_av_sigmaI/netI 0.0717
_diffrn_reflns_limit_h_max 49
_diffrn_reflns_limit_h_min -49
_diffrn_reflns_limit_k_max 49
_diffrn_reflns_limit_k_min -49
_diffrn_reflns_limit_l_max 21
_diffrn_reflns_limit_l_min -21
_diffrn_reflns_number 239509
_diffrn_reflns_theta_full 25.37
_diffrn_reflns_theta_max 25.37
_diffrn_reflns_theta_min 1.50
_exptl_absorpt_coefficient_mu 0.563
_exptl_absorpt_correction_T_max 0.9459
_exptl_absorpt_correction_T_min 0.9204
_exptl_absorpt_correction_type semi-empirical
_exptl_absorpt_process_details SADABS
_exptl_crystal_colour colorless
_exptl_crystal_density_diffrn 0.383
_exptl_crystal_density_meas ?
_exptl_crystal_density_method 'not measured'
_exptl_crystal_description needle
_exptl_crystal_F_000 2928
_exptl_crystal_size_max 0.15
_exptl_crystal_size_mid 0.10
_exptl_crystal_size_min 0.10
_platon_squeeze_details
;

;
_refine_diff_density_max 1.007
_refine_diff_density_min -0.757
_refine_diff_density_rms 0.066
_refine_ls_extinction_coef 'not measured'
_refine_ls_extinction_method none
_refine_ls_goodness_of_fit_ref 0.780
_refine_ls_hydrogen_treatment constr
_refine_ls_matrix_type full
_refine_ls_number_parameters 149
_refine_ls_number_reflns 16465
_refine_ls_number_restraints 6
_refine_ls_restrained_S_all 0.781
_refine_ls_R_factor_all 0.1220
_refine_ls_R_factor_gt 0.0683
_refine_ls_shift/su_max 0.110
_refine_ls_shift/su_mean 0.068
_refine_ls_structure_factor_coef Fsqd
_refine_ls_weighting_details 'calc w=1/[\s^2^(Fo^2^)+(0.2000P)^2^+0.0000P] where P=(Fo^2^+2Fc^2^)/3'
_refine_ls_weighting_scheme calc
_refine_ls_wR_factor_gt 0.1981
_refine_ls_wR_factor_ref 0.2385
_reflns_number_gt 10021
_reflns_number_total 16465
_reflns_threshold_expression >2sigma(I)
_cod_data_source_file c2dt30120b.txt
_cod_data_source_block UMCM_Dioxole
_cod_depositor_comments
;
The following automatic conversions were performed:

'_exptl_crystal_density_meas' value 'not measured' was changed to '?'
- the value is perceived as not measured.

Automatic conversion script
Id: cif_fix_values 3008 2015-01-20 13:52:24Z robertas 
;
_cod_original_sg_symbol_H-M P63/m
_cod_database_code 7018962
_refinement_detail
;

;

loop_
_symmetry_equiv_pos_as_xyz
'x, y, z'
'-y, x-y, z'
'-x+y, -x, z'
'-x, -y, z+1/2'
'y, -x+y, z+1/2'
'x-y, x, z+1/2'
'-x, -y, -z'
'y, -x+y, -z'
'x-y, x, -z'
'x, y, -z-1/2'
'-y, x-y, -z-1/2'
'-x+y, -x, -z-1/2'

loop_
_atom_site_label
_atom_site_type_symbol
_atom_site_fract_x
_atom_site_fract_y
_atom_site_fract_z
_atom_site_U_iso_or_equiv
_atom_site_adp_type
_atom_site_occupancy
_atom_site_symmetry_multiplicity
_atom_site_calc_flag
_atom_site_refinement_flags
O6 O 0.36811(8) 0.42618(9) 0.2500 0.0321(7) Uiso 1 2 d S
O3 O 0.29306(8) 0.40329(8) 0.34316(17) 0.0604(8) Uiso 1 1 d .
O4 O 0.32986(8) 0.38715(8) 0.40714(17) 0.0600(8) Uiso 1 1 d .
O2 O 0.32915(13) 0.47571(13) 0.2500 0.0705(12) Uiso 1 2 d S
O1 O 0.38980(14) 0.51216(13) 0.2500 0.0763(13) Uiso 1 2 d S
O5 O 0.37307(8) 0.35645(8) 0.31307(17) 0.0612(8) Uiso 1 1 d .
O8 O 0.44058(10) 0.48789(9) 0.33765(19) 0.0744(9) Uiso 1 1 d .
O7 O 0.41669(9) 0.43314(9) 0.39781(18) 0.0684(9) Uiso 1 1 d .
C14 C 0.37324(15) 0.34216(15) 0.2500 0.0423(13) Uiso 1 2 d S
C12 C 0.37218(18) 0.30685(18) 0.2500 0.0583(16) Uiso 1 2 d S
C3 C 0.30209(11) 0.39265(11) 0.4022(2) 0.0501(10) Uiso 1 1 d .
C1 C 0.35767(17) 0.50707(16) 0.2500 0.0501(14) Uiso 1 2 d S
C4 C 0.28087(13) 0.38668(13) 0.4721(3) 0.0615(12) Uiso 1 1 d .
C2 C 0.43997(14) 0.46734(15) 0.3880(3) 0.0714(14) Uiso 1 1 d D
C10 C 0.22146(15) 0.37416(15) 0.6789(3) 0.0794(15) Uiso 1 1 d .
C9 C 0.26572(16) 0.36568(16) 0.6013(4) 0.0884(17) Uiso 1 1 d .
H9 H 0.2697 0.3541 0.6428 0.106 Uiso 1 1 calc R
C11 C 0.2397(2) 0.3750(2) 0.7500 0.083(2) Uiso 1 2 d S
C8 C 0.24141(14) 0.37833(14) 0.6079(3) 0.0679(13) Uiso 1 1 d .
C13 C 0.3531(2) 0.5396(2) 0.2500 0.0679(18) Uiso 1 2 d SD
C7 C 0.23487(17) 0.39352(16) 0.5442(4) 0.0927(17) Uiso 1 1 d .
H7 H 0.2173 0.4013 0.5465 0.111 Uiso 1 1 calc R
C6 C 0.25395(15) 0.39759(15) 0.4762(3) 0.0810(15) Uiso 1 1 d .
H6 H 0.2488 0.4076 0.4335 0.097 Uiso 1 1 calc R
C5 C 0.28511(16) 0.36964(15) 0.5328(3) 0.0860(16) Uiso 1 1 d .
H5 H 0.3013 0.3602 0.5298 0.103 Uiso 1 1 calc R
C15 C 0.37236(14) 0.18549(14) 0.3213(3) 0.0717(14) Uiso 1 1 d .
C16 C 0.3710(2) 0.2021(2) 0.2500 0.080(2) Uiso 1 2 d S
C20 C 0.3423(2) 0.6024(2) 0.2500 0.080(2) Uiso 1 2 d SD
C22 C 0.3675(2) 0.6713(2) 0.2500 0.088(2) Uiso 1 2 d S
H22 H 0.3914 0.6745 0.2500 0.105 Uiso 1 2 calc SR
C21 C 0.3381(2) 0.6358(2) 0.2500 0.080(2) Uiso 1 2 d S
C23 C 0.4722(2) 0.4853(2) 0.4470(5) 0.119(2) Uiso 1 1 d D
C18 C 0.3813(3) 0.5743(3) 0.2500 0.132(4) Uiso 1 2 d SD
H18 H 0.4056 0.5785 0.2500 0.159 Uiso 1 2 calc SR
C19 C 0.3757(4) 0.6038(4) 0.2500 0.164(5) Uiso 1 2 d SD
H19 H 0.3969 0.6274 0.2500 0.197 Uiso 1 2 calc SR
C17 C 0.3190(4) 0.5355(4) 0.2500 0.179(6) Uiso 1 2 d SD
H17 H 0.2976 0.5121 0.2500 0.215 Uiso 1 2 calc SR
C26 C 0.3723(2) 0.2900(2) 0.3143(5) 0.140(3) Uiso 1 1 d .
H26 H 0.3729 0.3009 0.3610 0.168 Uiso 1 1 calc R
C27 C 0.3715(3) 0.2546(3) 0.3118(6) 0.161(3) Uiso 1 1 d .
H27 H 0.3717 0.2436 0.3578 0.193 Uiso 1 1 calc R
C28 C 0.3166(4) 0.5698(4) 0.2500 0.156(5) Uiso 1 2 d SD
H28 H 0.2926 0.5664 0.2500 0.187 Uiso 1 2 calc SR
C29 C 0.37063(19) 0.2375(2) 0.2500 0.0659(18) Uiso 1 2 d S
C24 C 0.4686(4) 0.4715(4) 0.5137(7) 0.105(4) Uiso 0.50 1 d PD
H24 H 0.4481 0.4477 0.5201 0.127 Uiso 0.50 1 calc PR
C25 C 0.5068(4) 0.5119(4) 0.4150(9) 0.117(5) Uiso 0.50 1 d PD
O10 O 0.5176(6) 0.5231(6) 0.3372(11) 0.143(8) Uiso 0.25 1 d PD
Zn1 Zn 0.371745(12) 0.400891(12) 0.33981(2) 0.03782(15) Uiso 1 1 d .
Zn2 Zn 0.320469(16) 0.425235(16) 0.2500 0.03683(18) Uiso 1 2 d S
Zn3 Zn 0.408216(17) 0.477692(17) 0.2500 0.0466(2) Uani 1 2 d S

loop_
_atom_site_aniso_label
_atom_site_aniso_U_11
_atom_site_aniso_U_22
_atom_site_aniso_U_33
_atom_site_aniso_U_23
_atom_site_aniso_U_13
_atom_site_aniso_U_12
Zn3 0.0309(3) 0.0410(4) 0.0676(5) 0.000 0.000 0.0177(3)

loop_
_atom_type_symbol
_atom_type_description
_atom_type_scat_dispersion_real
_atom_type_scat_dispersion_imag
_atom_type_scat_source
C C 0.0033 0.0016 'International Tables Vol C Tables 4.2.6.8 and 6.1.1.4'
H H 0.0000 0.0000 'International Tables Vol C Tables 4.2.6.8 and 6.1.1.4'
O O 0.0106 0.0060 'International Tables Vol C Tables 4.2.6.8 and 6.1.1.4'
Zn Zn 0.2839 1.4301 'International Tables Vol C Tables 4.2.6.8 and 6.1.1.4'

loop_
_geom_angle_atom_site_label_1
_geom_angle_atom_site_label_2
_geom_angle_atom_site_label_3
_geom_angle
_geom_angle_site_symmetry_1
_geom_angle_site_symmetry_3
Zn1 O6 Zn1 108.74(15) 10_556 .
Zn1 O6 Zn3 109.79(10) 10_556 .
Zn1 O6 Zn3 109.79(10) . .
Zn1 O6 Zn2 109.84(10) 10_556 .
Zn1 O6 Zn2 109.84(10) . .
Zn3 O6 Zn2 108.83(15) . .
C3 O3 Zn2 130.9(3) . .
C3 O4 Zn1 131.2(3) . .
C1 O2 Zn2 133.9(4) . .
C1 O1 Zn3 131.6(4) . .
C14 O5 Zn1 132.4(3) . .
C2 O8 Zn3 130.7(4) . .
C2 O7 Zn1 128.9(3) . .
O5 C14 O5 123.5(5) . 10_556
O5 C14 C12 118.2(3) . .
O5 C14 C12 118.2(3) 10_556 .
C26 C12 C26 116.4(10) 10_556 .
C26 C12 C14 121.8(5) 10_556 .
C26 C12 C14 121.8(5) . .
O3 C3 O4 124.7(4) . .
O3 C3 C4 119.7(4) . .
O4 C3 C4 115.6(4) . .
O1 C1 O2 123.8(6) . .
O1 C1 C13 118.0(6) . .
O2 C1 C13 118.2(6) . .
C5 C4 C6 117.7(5) . .
C5 C4 C3 122.3(5) . .
C6 C4 C3 120.0(4) . .
O8 C2 O7 128.2(5) . .
O8 C2 C23 115.9(5) . .
O7 C2 C23 115.9(5) . .
C15 C10 C11 120.7(6) 9_556 .
C15 C10 C8 120.6(5) 9_556 .
C11 C10 C8 118.4(5) . .
C8 C9 C5 121.3(6) . .
C10 C11 C10 118.8(7) 10_557 .
C9 C8 C7 117.5(5) . .
C9 C8 C10 121.0(5) . .
C7 C8 C10 121.4(5) . .
C18 C13 C17 116.2(11) . .
C18 C13 C1 123.6(8) . .
C17 C13 C1 120.2(9) . .
C8 C7 C6 121.5(6) . .
C7 C6 C4 120.0(5) . .
C4 C5 C9 121.6(5) . .
C10 C15 C16 119.7(5) 8_556 .
C29 C16 C15 119.8(3) . .
C29 C16 C15 119.8(3) . 10_556
C15 C16 C15 120.4(7) . 10_556
C28 C20 C19 110.6(11) . .
C28 C20 C21 125.9(10) . .
C19 C20 C21 123.5(10) . .
C21 C22 C21 124.3(9) . 2_665
C22 C21 C22 115.7(9) . 3_565
C22 C21 C20 123.6(8) . .
C22 C21 C20 120.8(8) 3_565 .
C24 C23 C25 123.8(11) . .
C24 C23 C2 121.1(9) . .
C25 C23 C2 113.7(9) . .
C13 C18 C19 121.5(12) . .
C18 C19 C20 126.3(13) . .
C13 C17 C28 117.0(13) . .
C12 C26 C27 120.1(9) . .
C29 C27 C26 124.2(10) . .
C20 C28 C17 128.3(14) . .
C27 C29 C27 115.2(11) . 10_556
C27 C29 C16 122.4(6) . .
C27 C29 C16 122.4(6) 10_556 .
C23 C24 C25 129.8(12) . 7_666
O10 C25 C23 131.0(16) . .
O10 C25 C24 126.7(16) . 7_666
C23 C25 C24 102.2(11) . 7_666
O5 Zn1 O6 111.39(12) . .
O5 Zn1 O4 108.51(13) . .
O6 Zn1 O4 110.81(12) . .
O5 Zn1 O7 107.95(13) . .
O6 Zn1 O7 111.11(13) . .
O4 Zn1 O7 106.91(13) . .
O5 Zn1 Zn1 75.90(9) . 10_556
O6 Zn1 Zn1 35.63(7) . 10_556
O4 Zn1 Zn1 127.66(9) . 10_556
O7 Zn1 Zn1 121.50(9) . 10_556
O3 Zn2 O3 115.08(18) . 10_556
O3 Zn2 O2 104.79(11) . .
O3 Zn2 O2 104.79(11) 10_556 .
O3 Zn2 O6 110.98(10) . .
O3 Zn2 O6 110.98(10) 10_556 .
O2 Zn2 O6 109.75(16) . .
O1 Zn3 O8 108.94(13) . 10_556
O1 Zn3 O8 108.94(13) . .
O8 Zn3 O8 104.7(2) 10_556 .
O1 Zn3 O6 112.11(17) . .
O8 Zn3 O6 110.92(12) 10_556 .
O8 Zn3 O6 110.92(12) . .

loop_
_geom_bond_atom_site_label_1
_geom_bond_atom_site_label_2
_geom_bond_distance
_geom_bond_site_symmetry_2
O6 Zn1 1.9379(18) 10_556
O6 Zn1 1.9379(18) .
O6 Zn3 1.939(3) .
O6 Zn2 1.951(3) .
O3 C3 1.253(5) .
O3 Zn2 1.937(3) .
O4 C3 1.281(5) .
O4 Zn1 1.933(3) .
O2 C1 1.243(7) .
O2 Zn2 1.934(5) .
O1 C1 1.237(7) .
O1 Zn3 1.924(5) .
O5 C14 1.256(4) .
O5 Zn1 1.924(3) .
O8 C2 1.217(6) .
O8 Zn3 1.941(3) .
O7 C2 1.263(6) .
O7 Zn1 1.947(3) .
C14 O5 1.256(4) 10_556
C14 C12 1.439(8) .
C12 C26 1.327(9) 10_556
C12 C26 1.327(9) .
C3 C4 1.455(6) .
C1 C13 1.451(9) .
C4 C5 1.337(7) .
C4 C6 1.397(6) .
C2 C23 1.552(9) .
C10 C15 1.395(7) 9_556
C10 C11 1.449(7) .
C10 C8 1.455(7) .
C9 C8 1.351(7) .
C9 C5 1.407(7) .
C11 C10 1.449(7) 10_557
C8 C7 1.374(7) .
C13 C18 1.322(12) .
C13 C17 1.336(15) .
C7 C6 1.394(8) .
C15 C10 1.395(7) 8_556
C15 C16 1.442(6) .
C16 C29 1.474(10) .
C16 C15 1.442(6) 10_556
C20 C28 1.230(13) .
C20 C19 1.356(14) .
C20 C21 1.476(11) .
C22 C21 1.359(10) .
C22 C21 1.356(10) 2_665
C21 C22 1.356(10) 3_565
C23 C24 1.278(11) .
C23 C25 1.413(15) .
C18 C19 1.351(15) .
C17 C28 1.468(16) .
C26 C27 1.449(10) .
C27 C29 1.283(9) .
C29 C27 1.283(9) 10_556
C24 C25 1.539(18) 7_666
C25 O10 1.438(15) .
C25 C24 1.539(18) 7_666
Zn1 Zn1 3.1502(9) 10_556
Zn2 O3 1.937(3) 10_556
Zn3 O8 1.941(3) 10_556

loop_
_platon_squeeze_void_nr
_platon_squeeze_void_average_x
_platon_squeeze_void_average_y
_platon_squeeze_void_average_z
_platon_squeeze_void_volume
_platon_squeeze_void_count_electrons
_platon_squeeze_void_content
1 -0.006 -0.004 -0.010 21487 6181 ' '
